data_7233180
loop_
_publ_author_name
'Miriam Mas-Montoya'
'Rocio Ponce Ortiz'
'David Curiel'
'Arturo Espinosa'
'Magali Allain'
'Antonio Facchetti'
'Tobin J. Marks'

_publ_section_title
;
 Isomeric carbazolocarbazoles: synthesis, characterization and comparative
 study in Organic Field Effect Transistors
;
_journal_name_full 'Journal of Materials Chemistry C'
_journal_page_first 1959
_journal_page_last 1969
_journal_paper_doi 10.1039/C2TC00363E
_journal_volume 1
_journal_year 2013
_chemical_formula_moiety 'C42 H38 N2'
_chemical_formula_sum 'C42 H38 N2'
_chemical_formula_weight 570.74
_space_group_IT_number 2
_space_group_name_Hall '-P 1'
_space_group_name_H-M_alt 'P -1'
_symmetry_cell_setting triclinic
_symmetry_space_group_name_Hall '-P 1'
_symmetry_space_group_name_H-M 'P -1'
_atom_sites_solution_hydrogens difmap
_atom_sites_solution_primary direct
_atom_sites_solution_secondary difmap
_cell_angle_alpha 68.803(5)
_cell_angle_beta 87.124(6)
_cell_angle_gamma 73.605(6)
_cell_formula_units_Z 1
_cell_length_a 7.6871(5)
_cell_length_b 9.4028(6)
_cell_length_c 11.9518(9)
_cell_measurement_reflns_used 6338
_cell_measurement_temperature 293(2)
_cell_measurement_theta_max 30
_cell_measurement_theta_min 3.12
_cell_volume 771.38(10)
_computing_cell_refinement 'Dirax/lsq (Duisenberg & Schreurs, 1989-2000)'
_computing_data_collection 'Collect (Nonius BV, 1997-2000)'
_computing_data_reduction 'EvalCCD (Duisenberg & Schreurs 1990-2000)'
_computing_molecular_graphics 'DIAMOND 3.2g (Crystal Impact GbR 2005)'
_computing_publication_material 'WinGX publication routines (Farrugia, 1999)'
_computing_structure_refinement 'SHELXL-97 (Sheldrick, 1997)'
_computing_structure_solution 'SHELXS-97 (Sheldrick, 1997)'
_diffrn_ambient_temperature 293(2)
_diffrn_detector_area_resol_mean 9
_diffrn_measured_fraction_theta_full 0.992
_diffrn_measured_fraction_theta_max 0.992
_diffrn_measurement_device_type KappaCCD
_diffrn_measurement_method CCD
_diffrn_radiation_monochromator 'horizontally mounted graphite crystal'
_diffrn_radiation_probe x-ray
_diffrn_radiation_type MoK\a
_diffrn_radiation_wavelength 0.71073
_diffrn_reflns_av_R_equivalents 0.0696
_diffrn_reflns_limit_h_max 10
_diffrn_reflns_limit_h_min -10
_diffrn_reflns_limit_k_max 13
_diffrn_reflns_limit_k_min -13
_diffrn_reflns_limit_l_max 16
_diffrn_reflns_limit_l_min -16
_diffrn_reflns_number 27407
_diffrn_reflns_theta_full 30
_diffrn_reflns_theta_max 30
_diffrn_reflns_theta_min 3.12
_exptl_absorpt_coefficient_mu 0.071
_exptl_absorpt_correction_T_max 0.994
_exptl_absorpt_correction_T_min 0.872
_exptl_absorpt_correction_type multi-scan
_exptl_absorpt_process_details
;
'(SADABS (Sheldrick, Bruker, 2008))'
;
_exptl_crystal_colour yellow
_exptl_crystal_density_diffrn 1.229
_exptl_crystal_density_method 'not measured'
_exptl_crystal_description plate
_exptl_crystal_F_000 304
_exptl_crystal_size_max 0.2
_exptl_crystal_size_mid 0.18
_exptl_crystal_size_min 0.08
_refine_diff_density_max 0.203
_refine_diff_density_min -0.214
_refine_ls_extinction_method none
_refine_ls_goodness_of_fit_ref 1.022
_refine_ls_hydrogen_treatment refall
_refine_ls_matrix_type full
_refine_ls_number_parameters 275
_refine_ls_number_reflns 4465
_refine_ls_number_restraints 0
_refine_ls_restrained_S_all 1.022
_refine_ls_R_factor_gt 0.0553
_refine_ls_shift/su_max 0
_refine_ls_structure_factor_coef Fsqd
_refine_ls_weighting_details 'calc w=1/[\s^2^(Fo^2^)+(0.0462P)^2^+0.3363P] where P=(Fo^2^+2Fc^2^)/3'
_refine_ls_weighting_scheme calc
_refine_ls_wR_factor_ref 0.1446
_reflns_number_gt 2551
_reflns_number_total 4465
_reflns_threshold_expression >2sigma(I)
_cod_data_source_file 1000003.cif
_cod_data_source_block PCOD1000003
_cod_original_cell_volume 771.38(9)
_cod_database_code 7233180

loop_
_symmetry_equiv_pos_as_xyz
'x, y, z'
'-x, -y, -z'

loop_
_atom_site_label
_atom_site_type_symbol
_atom_site_fract_x
_atom_site_fract_y
_atom_site_fract_z
_atom_site_U_iso_or_equiv
_atom_site_adp_type
_atom_site_occupancy
_atom_site_calc_flag
_atom_site_refinement_flags
_atom_site_disorder_group
_atom_site_disorder_assembly
C1 C 0.0137(2) 0.99906(18) -0.05948(14) 0.0324(3) Uani 1 d . . .
C2 C 0.1128(2) 0.85500(19) -0.07500(16) 0.0371(4) Uani 1 d . . .
C3 C 0.1792(2) 0.7159(2) 0.02044(16) 0.0385(4) Uani 1 d . . .
C4 C 0.1503(2) 0.71715(18) 0.13692(15) 0.0346(4) Uani 1 d . . .
C5 C 0.0591(2) 0.85554(18) 0.15861(15) 0.0328(4) Uani 1 d . . .
C6 C 0.0630(2) 0.81224(19) 0.28825(15) 0.0338(4) Uani 1 d . . .
C7 C 0.1580(2) 0.64832(19) 0.33889(15) 0.0359(4) Uani 1 d . . .
C8 C -0.0059(3) 0.8918(2) 0.36669(16) 0.0414(4) Uani 1 d . . .
C9 C 0.0191(3) 0.8099(2) 0.48979(17) 0.0483(5) Uani 1 d . . .
C10 C 0.1153(3) 0.6496(2) 0.53669(17) 0.0473(5) Uani 1 d . . .
C11 C 0.1861(3) 0.5663(2) 0.46267(16) 0.0433(4) Uani 1 d . . .
C12 C 0.2848(2) 0.42729(18) 0.26101(15) 0.0366(4) Uani 1 d . . .
C13 C 0.1969(2) 0.3572(2) 0.20619(17) 0.0410(4) Uani 1 d . . .
C14 C 0.2665(3) 0.1976(2) 0.22350(17) 0.0417(4) Uani 1 d . . .
C15 C 0.4235(2) 0.10359(19) 0.29627(16) 0.0384(4) Uani 1 d . . .
C16 C 0.5089(2) 0.1755(2) 0.35069(17) 0.0424(4) Uani 1 d . . .
C17 C 0.4424(2) 0.3363(2) 0.33284(17) 0.0420(4) Uani 1 d . . .
C18 C 0.4971(3) -0.0716(2) 0.31473(18) 0.0452(4) Uani 1 d . . .
C19 C 0.5415(3) -0.1030(2) 0.19863(18) 0.0450(4) Uani 1 d . . .
C20 C 0.6309(3) -0.2776(2) 0.2209(2) 0.0508(5) Uani 1 d . . .
C21 C 0.6712(4) -0.3122(4) 0.1061(3) 0.0700(7) Uani 1 d . . .
N1 N 0.2095(2) 0.59088(16) 0.24626(12) 0.0388(3) Uani 1 d . . .
H2 H 0.135(2) 0.856(2) -0.1576(17) 0.041(5) Uiso 1 d . . .
H3 H 0.247(3) 0.620(2) 0.0052(17) 0.047(5) Uiso 1 d . . .
H8 H -0.077(3) 1.004(2) 0.3344(18) 0.051(5) Uiso 1 d . . .
H9 H -0.035(3) 0.865(3) 0.546(2) 0.063(6) Uiso 1 d . . .
H10 H 0.126(3) 0.595(3) 0.622(2) 0.067(7) Uiso 1 d . . .
H11 H 0.246(3) 0.456(2) 0.4933(17) 0.048(5) Uiso 1 d . . .
H13 H 0.085(3) 0.418(2) 0.1584(18) 0.048(5) Uiso 1 d . . .
H14 H 0.203(3) 0.151(2) 0.1831(18) 0.054(6) Uiso 1 d . . .
H16 H 0.620(3) 0.111(2) 0.4029(18) 0.055(6) Uiso 1 d . . .
H17 H 0.503(3) 0.386(2) 0.3721(19) 0.059(6) Uiso 1 d . . .
H18A H 0.609(3) -0.119(2) 0.3693(19) 0.055(6) Uiso 1 d . . .
H18B H 0.405(3) -0.130(2) 0.3575(19) 0.060(6) Uiso 1 d . . .
H19A H 0.624(3) -0.040(3) 0.152(2) 0.060(6) Uiso 1 d . . .
H19B H 0.432(3) -0.062(2) 0.1416(19) 0.054(6) Uiso 1 d . . .
H20A H 0.754(3) -0.317(3) 0.273(2) 0.077(7) Uiso 1 d . . .
H20B H 0.557(3) -0.340(3) 0.270(2) 0.063(6) Uiso 1 d . . .
H21A H 0.760(5) -0.254(4) 0.060(3) 0.114(11) Uiso 1 d . . .
H21B H 0.727(4) -0.426(4) 0.124(3) 0.105(10) Uiso 1 d . . .
H21C H 0.564(4) -0.276(3) 0.055(3) 0.091(9) Uiso 1 d . . .

loop_
_atom_site_aniso_label
_atom_site_aniso_U_11
_atom_site_aniso_U_22
_atom_site_aniso_U_33
_atom_site_aniso_U_23
_atom_site_aniso_U_13
_atom_site_aniso_U_12
C1 0.0322(8) 0.0278(7) 0.0355(8) -0.0123(7) -0.0022(6) -0.0042(6)
C2 0.0420(9) 0.0331(9) 0.0337(9) -0.0141(7) -0.0004(7) -0.0038(7)
C3 0.0434(9) 0.0306(8) 0.0380(9) -0.0148(7) -0.0001(7) -0.0016(7)
C4 0.0376(9) 0.0278(8) 0.0351(9) -0.0116(7) -0.0034(7) -0.0030(7)
C5 0.0333(8) 0.0299(8) 0.0337(8) -0.0125(7) -0.0003(6) -0.0052(6)
C6 0.0354(8) 0.0316(8) 0.0341(9) -0.0125(7) -0.0016(6) -0.0077(7)
C7 0.0394(9) 0.0303(8) 0.0373(9) -0.0136(7) -0.0022(7) -0.0064(7)
C8 0.0501(10) 0.0337(9) 0.0379(10) -0.0146(8) 0.0004(8) -0.0056(8)
C9 0.0663(13) 0.0395(10) 0.0379(10) -0.0175(8) 0.0028(9) -0.0088(9)
C10 0.0643(12) 0.0398(10) 0.0335(10) -0.0102(8) -0.0031(9) -0.0115(9)
C11 0.0544(11) 0.0320(9) 0.0373(10) -0.0095(7) -0.0041(8) -0.0057(8)
C12 0.0420(9) 0.0262(8) 0.0365(9) -0.0104(7) -0.0009(7) -0.0027(7)
C13 0.0395(9) 0.0357(9) 0.0422(10) -0.0130(8) -0.0074(8) -0.0018(7)
C14 0.0448(10) 0.0345(9) 0.0456(10) -0.0164(8) -0.0064(8) -0.0069(8)
C15 0.0428(9) 0.0298(8) 0.0393(9) -0.0120(7) 0.0007(7) -0.0056(7)
C16 0.0418(10) 0.0322(9) 0.0453(10) -0.0124(8) -0.0091(8) 0.0011(7)
C17 0.0442(10) 0.0342(9) 0.0461(10) -0.0162(8) -0.0073(8) -0.0051(8)
C18 0.0521(11) 0.0296(9) 0.0485(11) -0.0122(8) -0.0017(9) -0.0055(8)
C19 0.0498(11) 0.0323(9) 0.0480(11) -0.0136(8) 0.0011(9) -0.0052(8)
C20 0.0587(13) 0.0347(10) 0.0579(13) -0.0187(9) 0.0044(10) -0.0091(9)
C21 0.0668(16) 0.0703(17) 0.0814(18) -0.0476(15) 0.0006(15) -0.0053(14)
N1 0.0489(8) 0.0273(7) 0.0330(8) -0.0102(6) -0.0043(6) -0.0001(6)

loop_
_atom_type_symbol
_atom_type_description
_atom_type_scat_dispersion_real
_atom_type_scat_dispersion_imag
_atom_type_scat_source
C C 0.0033 0.0016 'International Tables Vol C Tables 4.2.6.8 and 6.1.1.4'
H H 0 0 'International Tables Vol C Tables 4.2.6.8 and 6.1.1.4'
N N 0.0061 0.0033 'International Tables Vol C Tables 4.2.6.8 and 6.1.1.4'

loop_
_geom_angle_atom_site_label_1
_geom_angle_atom_site_label_2
_geom_angle_atom_site_label_3
_geom_angle
_geom_angle_site_symmetry_1
_geom_angle_site_symmetry_3
C2 C1 C5 122.66(15) . 2_575
C2 C1 C1 119.46(18) . 2_575
C5 C1 C1 117.88(17) 2_575 2_575
C3 C2 C1 122.20(16) . .
C3 C2 H2 119.1(10) . .
C1 C2 H2 118.7(10) . .
C2 C3 C4 118.34(16) . .
C2 C3 H3 119.1(11) . .
C4 C3 H3 122.5(11) . .
N1 C4 C5 109.67(14) . .
N1 C4 C3 127.88(15) . .
C5 C4 C3 122.40(15) . .
C4 C5 C1 119.68(15) . 2_575
C4 C5 C6 106.55(14) . .
C1 C5 C6 133.77(15) 2_575 .
C8 C6 C7 117.94(16) . .
C8 C6 C5 135.24(15) . .
C7 C6 C5 106.81(14) . .
N1 C7 C11 128.82(15) . .
N1 C7 C6 108.85(14) . .
C11 C7 C6 122.32(16) . .
C9 C8 C6 119.86(17) . .
C9 C8 H8 120.2(12) . .
C6 C8 H8 119.9(12) . .
C8 C9 C10 120.82(18) . .
C8 C9 H9 120.2(13) . .
C10 C9 H9 118.9(13) . .
C11 C10 C9 121.33(18) . .
C11 C10 H10 119.8(14) . .
C9 C10 H10 118.8(14) . .
C10 C11 C7 117.71(17) . .
C10 C11 H11 122.2(12) . .
C7 C11 H11 120.0(12) . .
C17 C12 C13 119.57(15) . .
C17 C12 N1 120.46(16) . .
C13 C12 N1 119.95(15) . .
C14 C13 C12 119.98(16) . .
C14 C13 H13 119.8(12) . .
C12 C13 H13 120.2(12) . .
C13 C14 C15 121.45(17) . .
C13 C14 H14 118.6(12) . .
C15 C14 H14 119.9(12) . .
C16 C15 C14 117.76(16) . .
C16 C15 C18 121.61(16) . .
C14 C15 C18 120.63(17) . .
C15 C16 C17 121.59(16) . .
C15 C16 H16 119.1(12) . .
C17 C16 H16 119.3(12) . .
C12 C17 C16 119.65(17) . .
C12 C17 H17 119.1(12) . .
C16 C17 H17 121.2(12) . .
C15 C18 C19 113.83(16) . .
C15 C18 H18A 109.2(12) . .
C19 C18 H18A 108.9(12) . .
C15 C18 H18B 109.2(12) . .
C19 C18 H18B 109.1(12) . .
H18A C18 H18B 106.4(17) . .
C20 C19 C18 112.53(16) . .
C20 C19 H19A 108.5(12) . .
C18 C19 H19A 110.5(12) . .
C20 C19 H19B 110.1(12) . .
C18 C19 H19B 112.2(12) . .
H19A C19 H19B 102.5(17) . .
C19 C20 C21 113.4(2) . .
C19 C20 H20A 109.6(13) . .
C21 C20 H20A 108.3(13) . .
C19 C20 H20B 109.5(13) . .
C21 C20 H20B 111.1(13) . .
H20A C20 H20B 104.6(18) . .
C20 C21 H21A 109.7(18) . .
C20 C21 H21B 111.0(18) . .
H21A C21 H21B 108(2) . .
C20 C21 H21C 111.5(17) . .
H21A C21 H21C 107(2) . .
H21B C21 H21C 110(2) . .
C7 N1 C4 108.13(13) . .
C7 N1 C12 125.52(14) . .
C4 N1 C12 125.73(14) . .

loop_
_geom_bond_atom_site_label_1
_geom_bond_atom_site_label_2
_geom_bond_distance
_geom_bond_site_symmetry_2
C1 C2 1.426(2) .
C1 C5 1.431(2) 2_575
C1 C1 1.433(3) 2_575
C2 C3 1.370(2) .
C2 H2 0.989(19) .
C3 C4 1.403(2) .
C3 H3 0.98(2) .
C4 N1 1.399(2) .
C4 C5 1.401(2) .
C5 C1 1.431(2) 2_575
C5 C6 1.452(2) .
C6 C8 1.397(2) .
C6 C7 1.418(2) .
C7 N1 1.394(2) .
C7 C11 1.394(2) .
C8 C9 1.386(3) .
C8 H8 0.98(2) .
C9 C10 1.391(3) .
C9 H9 1.00(2) .
C10 C11 1.380(3) .
C10 H10 0.96(2) .
C11 H11 0.95(2) .
C12 C17 1.388(2) .
C12 C13 1.389(2) .
C12 N1 1.430(2) .
C13 C14 1.383(2) .
C13 H13 0.96(2) .
C14 C15 1.393(2) .
C14 H14 0.98(2) .
C15 C16 1.387(3) .
C15 C18 1.519(2) .
C16 C17 1.391(2) .
C16 H16 0.98(2) .
C17 H17 0.98(2) .
C18 C19 1.523(3) .
C18 H18A 0.99(2) .
C18 H18B 1.02(2) .
C19 C20 1.518(3) .
C19 H19A 1.00(2) .
C19 H19B 1.00(2) .
C20 C21 1.519(3) .
C20 H20A 1.06(2) .
C20 H20B 0.96(2) .
C21 H21A 1.01(3) .
C21 H21B 0.98(3) .
C21 H21C 0.96(3) .
